data_2018813
loop_
_publ_author_name
'Guasch, Judith'
'Fontrodona, Xavier'
'Ratera, Imma'
'Rovira, Concepci\'o'
'Veciana, Jaume'

_publ_section_title
;
 The perchlorotriphenylmethyl (PTM) radical
;
_journal_coeditor_code DT3016
_journal_issue 3
_journal_name_full 'Acta Crystallographica Section C'
_journal_page_first 255
_journal_page_last 257
_journal_paper_doi 10.1107/S0108270113002072
_journal_volume 69
_journal_year 2013
_chemical_formula_iupac 'C19 Cl15'
_chemical_formula_moiety 'C19 Cl15'
_chemical_formula_sum 'C19 Cl15'
_chemical_formula_weight 759.94
_chemical_name_common SHELXL-97
_chemical_name_systematic
;
Perchlorotriphenylmethyl
;
_space_group_IT_number 15
_symmetry_cell_setting monoclinic
_symmetry_space_group_name_Hall '-C 2yc'
_symmetry_space_group_name_H-M 'C 1 2/c 1'
_atom_sites_solution_primary direct
_atom_sites_solution_secondary difmap
_audit_creation_method SHELXL97
_cell_angle_alpha 90.00
_cell_angle_beta 108.134(13)
_cell_angle_gamma 90.00
_cell_formula_units_Z 4
_cell_length_a 13.718(10)
_cell_length_b 11.542(8)
_cell_length_c 17.946(13)
_cell_measurement_reflns_used 1294
_cell_measurement_temperature 300(2)
_cell_measurement_theta_max 21.48
_cell_measurement_theta_min 2.36
_cell_volume 2700(3)
_computing_cell_refinement 'SMART (Siemens, 1995)'
_computing_data_collection 'SMART (Siemens, 1995)'
_computing_data_reduction 'SAINT (Siemens, 1995)'
_computing_molecular_graphics 'SHELXTL (Sheldrick, 2008)'
_computing_publication_material 'SHELXTL (Sheldrick, 2008)'
_computing_structure_refinement 'SHELXTL (Sheldrick, 2008)'
_computing_structure_solution 'SHELXTL (Sheldrick, 2008)'
_diffrn_ambient_temperature 300(2)
_diffrn_measured_fraction_theta_full 0.952
_diffrn_measured_fraction_theta_max 0.907
_diffrn_measurement_device_type 'Bruker SMART CCD area-detector'
_diffrn_measurement_method '\f and \w'
_diffrn_radiation_monochromator graphite
_diffrn_radiation_source 'fine-focus sealed tube'
_diffrn_radiation_type MoK\a
_diffrn_radiation_wavelength 0.71073
_diffrn_reflns_av_R_equivalents 0.0000
_diffrn_reflns_av_sigmaI/netI 0.1376
_diffrn_reflns_limit_h_max 16
_diffrn_reflns_limit_h_min -18
_diffrn_reflns_limit_k_max 15
_diffrn_reflns_limit_k_min -15
_diffrn_reflns_limit_l_max 23
_diffrn_reflns_limit_l_min -22
_diffrn_reflns_number 3166
_diffrn_reflns_theta_full 25.00
_diffrn_reflns_theta_max 28.69
_diffrn_reflns_theta_min 2.36
_exptl_absorpt_coefficient_mu 1.539
_exptl_absorpt_correction_T_max 1.0
_exptl_absorpt_correction_T_min 0.131627
_exptl_absorpt_correction_type empirical
_exptl_absorpt_process_details '(SADABS; Bruker, 2001)'
_exptl_crystal_colour red
_exptl_crystal_density_diffrn 1.869
_exptl_crystal_density_method 'not measured'
_exptl_crystal_description block
_exptl_crystal_F_000 1476
_exptl_crystal_size_max 0.4
_exptl_crystal_size_mid 0.3
_exptl_crystal_size_min 0.3
_refine_diff_density_max 0.729
_refine_diff_density_min -0.702
_refine_ls_extinction_method none
_refine_ls_goodness_of_fit_ref 0.957
_refine_ls_matrix_type full
_refine_ls_number_parameters 157
_refine_ls_number_reflns 3166
_refine_ls_number_restraints 0
_refine_ls_restrained_S_all 0.957
_refine_ls_R_factor_all 0.2132
_refine_ls_R_factor_gt 0.0925
_refine_ls_shift/su_max 0.007
_refine_ls_shift/su_mean 0.001
_refine_ls_structure_factor_coef Fsqd
_refine_ls_weighting_details 'calc w = 1/[\s^2^(Fo^2^)+(0.1736P)^2^+0.0000P] where P=(Fo^2^+2Fc^2^)/3'
_refine_ls_weighting_scheme calc
_refine_ls_wR_factor_gt 0.2736
_refine_ls_wR_factor_ref 0.3455
_reflns_number_gt 1067
_reflns_number_total 3166
_reflns_threshold_expression I>2\s(I)
_cod_data_source_file dt3016.cif
_cod_data_source_block I
_cod_original_sg_symbol_H-M 'C 2/c'
_cod_database_code 2018813
_cod_database_fobs_code 2018813

loop_
_symmetry_equiv_pos_as_xyz
'x, y, z'
'-x, y, -z+1/2'
'x+1/2, y+1/2, z'
'-x+1/2, y+1/2, -z+1/2'
'-x, -y, -z'
'x, -y, z-1/2'
'-x+1/2, -y+1/2, -z'
'x+1/2, -y+1/2, z-1/2'

loop_
_atom_site_type_symbol
_atom_site_label
_atom_site_fract_x
_atom_site_fract_y
_atom_site_fract_z
_atom_site_U_iso_or_equiv
_atom_site_adp_type
_atom_site_calc_flag
_atom_site_refinement_flags
_atom_site_occupancy
_atom_site_symmetry_multiplicity
Cl Cl1 0.1261(2) 0.48276(19) 0.14486(14) 0.0709(8) Uani d . 1 1
C C1 -0.0199(8) 0.3468(6) 0.1748(4) 0.057(2) Uani d . 1 1
Cl Cl2 0.0849(2) 0.3581(2) -0.01024(14) 0.0863(9) Uani d . 1 1
C C2 0.0335(7) 0.3752(6) 0.1229(4) 0.053(2) Uani d . 1 1
Cl Cl3 -0.0763(4) 0.1612(4) -0.0579(2) 0.1457(18) Uani d . 1 1
C C3 0.0152(7) 0.3183(7) 0.0510(4) 0.058(2) Uani d . 1 1
Cl Cl4 -0.2008(3) 0.0932(2) 0.05388(16) 0.0944(11) Uani d . 1 1
C C4 -0.0545(8) 0.2315(8) 0.0297(5) 0.066(2) Uani d . 1 1
Cl Cl5 -0.1620(2) 0.2166(2) 0.21151(14) 0.0839(10) Uani d . 1 1
C C5 -0.1078(7) 0.1996(7) 0.0809(5) 0.059(2) Uani d . 1 1
C C6 -0.0885(7) 0.2567(7) 0.1520(5) 0.061(2) Uani d . 1 1
Cl Cl6 0.1921(2) 0.5321(3) 0.35310(15) 0.0936(10) Uani d . 1 1
Cl Cl7 0.1899(3) 0.7931(3) 0.3556(2) 0.1274(15) Uani d . 1 1
C C7 0.0000 0.4106(9) 0.2500 0.091(6) Uani d S 1 2
C C8 0.0000 0.5391(9) 0.2500 0.047(3) Uani d S 1 2
Cl Cl8 0.0000 0.9306(5) 0.2500 0.260(6) Uani d S 1 2
C C9 0.0835(8) 0.6006(7) 0.2974(5) 0.059(2) Uani d . 1 1
C C10 0.0860(9) 0.7206(8) 0.2979(5) 0.077(3) Uani d . 1 1
C C11 0.0000 0.7797(10) 0.2500 0.087(5) Uani d S 1 2

loop_
_atom_site_aniso_label
_atom_site_aniso_U_11
_atom_site_aniso_U_22
_atom_site_aniso_U_33
_atom_site_aniso_U_12
_atom_site_aniso_U_13
_atom_site_aniso_U_23
Cl1 0.0771(19) 0.0654(13) 0.0789(16) -0.0066(12) 0.0370(14) -0.0005(11)
C1 0.088(7) 0.037(4) 0.049(4) 0.000(4) 0.027(5) 0.005(3)
Cl2 0.101(2) 0.113(2) 0.0622(15) 0.0034(16) 0.0514(16) 0.0084(13)
C2 0.066(7) 0.046(4) 0.049(4) 0.000(4) 0.020(4) 0.002(3)
Cl3 0.204(5) 0.160(3) 0.079(2) -0.042(3) 0.052(3) -0.034(2)
C3 0.078(7) 0.061(5) 0.041(4) -0.004(5) 0.029(5) 0.004(4)
Cl4 0.120(3) 0.0795(17) 0.0826(19) -0.0370(16) 0.0295(18) -0.0135(13)
C4 0.083(7) 0.071(6) 0.044(5) 0.003(5) 0.018(5) -0.001(4)
Cl5 0.112(3) 0.0827(16) 0.0760(16) -0.0234(15) 0.0563(17) -0.0008(12)
C5 0.069(7) 0.056(5) 0.048(5) -0.007(4) 0.011(5) -0.004(4)
C6 0.090(7) 0.046(4) 0.059(5) 0.017(5) 0.042(5) 0.013(4)
Cl6 0.083(2) 0.129(2) 0.0659(16) 0.0170(18) 0.0186(16) 0.0028(15)
Cl7 0.147(4) 0.135(3) 0.110(2) -0.086(3) 0.056(2) -0.042(2)
C7 0.204(19) 0.036(6) 0.039(6) 0.000 0.047(9) 0.000
C8 0.058(8) 0.046(6) 0.041(6) 0.000 0.021(6) 0.000
Cl8 0.454(17) 0.078(4) 0.242(10) 0.000 0.099(11) 0.000
C9 0.085(7) 0.050(4) 0.048(5) 0.016(5) 0.032(5) 0.005(4)
C10 0.114(9) 0.063(6) 0.063(6) -0.027(6) 0.043(6) -0.015(5)
C11 0.160(17) 0.041(7) 0.085(10) 0.000 0.075(12) 0.000

loop_
_atom_type_symbol
_atom_type_description
_atom_type_scat_dispersion_real
_atom_type_scat_dispersion_imag
_atom_type_scat_source
C C 0.0033 0.0016 'International Tables Vol C Tables 4.2.6.8 and 6.1.1.4'
Cl Cl 0.1484 0.1585 'International Tables Vol C Tables 4.2.6.8 and 6.1.1.4'

loop_
_geom_angle_atom_site_label_1
_geom_angle_atom_site_label_2
_geom_angle_atom_site_label_3
_geom_angle_site_symmetry_1
_geom_angle_site_symmetry_3
_geom_angle
C6 C1 C2 . . 115.6(7)
C6 C1 C7 . . 124.0(7)
C2 C1 C7 . . 120.3(7)
C1 C2 C3 . . 121.7(8)
C1 C2 Cl1 . . 121.2(6)
C3 C2 Cl1 . . 117.0(6)
C4 C3 C2 . . 121.1(8)
C4 C3 Cl2 . . 119.9(6)
C2 C3 Cl2 . . 119.0(7)
C3 C4 C5 . . 118.6(7)
C3 C4 Cl3 . . 121.1(7)
C5 C4 Cl3 . . 120.3(8)
C6 C5 C4 . . 119.6(8)
C6 C5 Cl4 . . 120.6(7)
C4 C5 Cl4 . . 119.8(6)
C1 C6 C5 . . 123.4(7)
C1 C6 Cl5 . . 119.4(6)
C5 C6 Cl5 . . 117.1(7)
C8 C7 C1 . . 119.7(4)
C8 C7 C1 . 2 119.7(4)
C1 C7 C1 . 2 120.6(9)
C9 C8 C9 . 2 118.6(10)
C9 C8 C7 . . 120.7(5)
C9 C8 C7 2 . 120.7(5)
C10 C9 C8 . . 121.9(9)
C10 C9 Cl6 . . 116.3(8)
C8 C9 Cl6 . . 121.6(6)
C9 C10 C11 . . 117.9(10)
C9 C10 Cl7 . . 120.7(9)
C11 C10 Cl7 . . 121.3(7)
C10 C11 C10 2 . 121.7(11)
C10 C11 Cl8 2 . 119.1(6)
C10 C11 Cl8 . . 119.1(6)

loop_
_geom_bond_atom_site_label_1
_geom_bond_atom_site_label_2
_geom_bond_site_symmetry_2
_geom_bond_distance
Cl1 C2 . 1.731(9)
C1 C6 . 1.376(12)
C1 C2 . 1.391(11)
C1 C7 . 1.486(9)
Cl2 C3 . 1.729(8)
C2 C3 . 1.400(11)
Cl3 C4 . 1.710(9)
C3 C4 . 1.355(13)
Cl4 C5 . 1.728(9)
C4 C5 . 1.390(13)
Cl5 C6 . 1.745(8)
C5 C6 . 1.387(11)
Cl6 C9 . 1.708(10)
Cl7 C10 . 1.699(11)
C7 C8 . 1.483(15)
C7 C1 2 1.486(9)
C8 C9 . 1.390(11)
C8 C9 2 1.390(11)
Cl8 C11 . 1.741(13)
C9 C10 . 1.385(11)
C10 C11 . 1.402(12)
C11 C10 2 1.402(12)

loop_
_geom_torsion_atom_site_label_1
_geom_torsion_atom_site_label_2
_geom_torsion_atom_site_label_3
_geom_torsion_atom_site_label_4
_geom_torsion_site_symmetry_1
_geom_torsion_site_symmetry_4
_geom_torsion
C6 C1 C2 C3 . . 2.4(13)
C7 C1 C2 C3 . . -178.8(8)
C6 C1 C2 Cl1 . . -177.4(6)
C7 C1 C2 Cl1 . . 1.4(11)
C1 C2 C3 C4 . . -1.2(14)
Cl1 C2 C3 C4 . . 178.7(7)
C1 C2 C3 Cl2 . . -179.8(7)
Cl1 C2 C3 Cl2 . . 0.0(10)
C2 C3 C4 C5 . . 0.0(14)
Cl2 C3 C4 C5 . . 178.6(7)
C2 C3 C4 Cl3 . . -179.6(7)
Cl2 C3 C4 Cl3 . . -0.9(12)
C3 C4 C5 C6 . . -0.2(14)
Cl3 C4 C5 C6 . . 179.3(7)
C3 C4 C5 Cl4 . . 177.4(7)
Cl3 C4 C5 Cl4 . . -3.0(12)
C2 C1 C6 C5 . . -2.7(13)
C7 C1 C6 C5 . . 178.6(8)
C2 C1 C6 Cl5 . . -178.3(6)
C7 C1 C6 Cl5 . . 3.0(12)
C4 C5 C6 C1 . . 1.6(14)
Cl4 C5 C6 C1 . . -176.0(7)
C4 C5 C6 Cl5 . . 177.4(7)
Cl4 C5 C6 Cl5 . . -0.3(10)
C6 C1 C7 C8 . . -131.7(7)
C2 C1 C7 C8 . . 49.6(9)
C6 C1 C7 C1 . 2 48.3(7)
C2 C1 C7 C1 . 2 -130.4(9)
C1 C7 C8 C9 . . -126.0(6)
C1 C7 C8 C9 2 . 54.0(6)
C1 C7 C8 C9 . 2 54.0(6)
C1 C7 C8 C9 2 2 -126.0(6)
C9 C8 C9 C10 2 . -0.7(6)
C7 C8 C9 C10 . . 179.3(6)
C9 C8 C9 Cl6 2 . -176.2(7)
C7 C8 C9 Cl6 . . 3.8(7)
C8 C9 C10 C11 . . 1.4(12)
Cl6 C9 C10 C11 . . 177.1(5)
C8 C9 C10 Cl7 . . -179.2(5)
Cl6 C9 C10 Cl7 . . -3.5(10)
C9 C10 C11 C10 . 2 -0.7(6)
Cl7 C10 C11 C10 . 2 179.9(8)
C9 C10 C11 Cl8 . . 179.3(6)
Cl7 C10 C11 Cl8 . . -0.1(8)
